data_1506778
loop_
_publ_author_name
'Sasaki, Michiko'
'Higashi, Mariko'
'Masu, Hyuma'
'Yamaguchi, Kentaro'
'Takeda, Kei'

_publ_section_title
;
 Asymmetric [2,3]-Wittig rearrangement induced by a chiral carbanion whose
 chirality was transferred from an epoxide.
;
_journal_issue 26
_journal_name_full 'Organic letters'
_journal_page_first 5913
_journal_page_last 5915
_journal_paper_doi 10.1021/ol052544h
_journal_volume 7
_journal_year 2005
_chemical_formula_sum 'C28 H31 Br O3 Si'
_chemical_formula_weight 523.53
_chemical_name_systematic
; 
 ? 
;
_space_group_IT_number 15
_symmetry_cell_setting monoclinic
_symmetry_space_group_name_Hall '-C 2yc'
_symmetry_space_group_name_H-M 'C 1 2/c 1'
_atom_sites_solution_hydrogens geom
_atom_sites_solution_primary direct
_atom_sites_solution_secondary difmap
_audit_creation_method SHELXL-97
_cell_angle_alpha 90.00
_cell_angle_beta 105.942(2)
_cell_angle_gamma 90.00
_cell_formula_units_Z 8
_cell_length_a 30.718(3)
_cell_length_b 6.6546(6)
_cell_length_c 26.833(3)
_cell_measurement_reflns_used 1975
_cell_measurement_temperature 150
_cell_measurement_theta_max 20.4835
_cell_measurement_theta_min 2.3645
_cell_volume 5274.1(9)
_computing_structure_refinement 'SHELXL-97 (Sheldrick, 1997)'
_computing_structure_solution 'SHELXS-97 (Sheldrick, 1990)'
_diffrn_ambient_temperature 150
_diffrn_measured_fraction_theta_full 0.984
_diffrn_measured_fraction_theta_max 0.984
_diffrn_measurement_device_type 'Bruker Smart1000 CCD'
_diffrn_radiation_monochromator graphite
_diffrn_radiation_source 'fine-focus sealed tube'
_diffrn_radiation_type MoK\a
_diffrn_radiation_wavelength 0.71073
_diffrn_reflns_av_R_equivalents 0.0554
_diffrn_reflns_av_sigmaI/netI 0.0818
_diffrn_reflns_limit_h_max 38
_diffrn_reflns_limit_h_min -39
_diffrn_reflns_limit_k_max 8
_diffrn_reflns_limit_k_min -7
_diffrn_reflns_limit_l_max 34
_diffrn_reflns_limit_l_min -28
_diffrn_reflns_number 15087
_diffrn_reflns_theta_full 27.51
_diffrn_reflns_theta_max 27.51
_diffrn_reflns_theta_min 1.58
_exptl_absorpt_coefficient_mu 1.630
_exptl_absorpt_correction_T_max 0.9229
_exptl_absorpt_correction_T_min 0.4961
_exptl_absorpt_correction_type empirical
_exptl_absorpt_process_details SADABS
_exptl_crystal_colour colourless
_exptl_crystal_density_diffrn 1.319
_exptl_crystal_density_method 'not measured'
_exptl_crystal_description plate
_exptl_crystal_F_000 2176
_exptl_crystal_size_max 0.50
_exptl_crystal_size_mid 0.30
_exptl_crystal_size_min 0.05
_refine_diff_density_max 1.173
_refine_diff_density_min -0.819
_refine_diff_density_rms 0.090
_refine_ls_extinction_method none
_refine_ls_goodness_of_fit_ref 1.040
_refine_ls_hydrogen_treatment mixed
_refine_ls_matrix_type full
_refine_ls_number_parameters 303
_refine_ls_number_reflns 5978
_refine_ls_number_restraints 0
_refine_ls_restrained_S_all 1.040
_refine_ls_R_factor_all 0.1402
_refine_ls_R_factor_gt 0.0669
_refine_ls_shift/su_max 0.011
_refine_ls_shift/su_mean 0.001
_refine_ls_structure_factor_coef Fsqd
_refine_ls_weighting_details 'calc w=1/[\s^2^(Fo^2^)+(0.0848P)^2^+15.4143P] where P=(Fo^2^+2Fc^2^)/3'
_refine_ls_weighting_scheme calc
_refine_ls_wR_factor_gt 0.1672
_refine_ls_wR_factor_ref 0.2080
_reflns_number_gt 3118
_reflns_number_total 5978
_reflns_threshold_expression >2sigma(I)
_cod_data_source_file ol052544hsi20051020_062541.cif
_cod_data_source_block 5026mas
_cod_original_cell_volume 5274.0(9)
_cod_original_sg_symbol_H-M C2/c
_cod_database_code 1506778

loop_
_symmetry_equiv_pos_as_xyz
'x, y, z'
'-x, y, -z+1/2'
'x+1/2, y+1/2, z'
'-x+1/2, y+1/2, -z+1/2'
'-x, -y, -z'
'x, -y, z-1/2'
'-x+1/2, -y+1/2, -z'
'x+1/2, -y+1/2, z-1/2'

loop_
_atom_site_label
_atom_site_type_symbol
_atom_site_fract_x
_atom_site_fract_y
_atom_site_fract_z
_atom_site_U_iso_or_equiv
_atom_site_adp_type
_atom_site_occupancy
_atom_site_symmetry_multiplicity
_atom_site_calc_flag
_atom_site_refinement_flags
Br1 Br 1.21603(2) 1.34949(11) 0.43336(2) 0.0749(3) Uani 1 1 d .
Si1 Si 0.89920(4) 0.17436(19) 0.46366(5) 0.0347(3) Uani 1 1 d .
O2 O 1.05439(11) 0.6468(5) 0.32176(13) 0.0431(8) Uani 1 1 d .
O1 O 1.01231(10) 0.9189(5) 0.32727(12) 0.0384(7) Uani 1 1 d .
C23 C 0.92218(17) 0.3260(8) 0.52330(17) 0.0442(12) Uani 1 1 d .
H23A H 0.9083 0.2820 0.5502 0.066 Uiso 1 1 calc R
H23B H 0.9153 0.4683 0.5156 0.066 Uiso 1 1 calc R
H23C H 0.9551 0.3076 0.5355 0.066 Uiso 1 1 calc R
C13 C 1.09060(15) 0.9521(7) 0.35780(16) 0.0358(10) Uani 1 1 d .
C14 C 1.08533(17) 1.1496(7) 0.37324(18) 0.0432(12) Uani 1 1 d .
H14 H 1.0558 1.2038 0.3683 0.052 Uiso 1 1 calc R
C19 C 0.96638(13) 0.7069(7) 0.36370(16) 0.0307(10) Uani 1 1 d .
H19 H 0.9624 0.7952 0.3899 0.037 Uiso 1 1 calc R
C3 C 0.89068(18) 0.8720(9) 0.28031(19) 0.0552(14) Uani 1 1 d .
H3 H 0.8852 0.7413 0.2915 0.066 Uiso 1 1 calc R
C1 C 0.97196(14) 0.7990(7) 0.31462(16) 0.0360(10) Uani 1 1 d .
H1 H 0.9749 0.6899 0.2901 0.043 Uiso 1 1 calc R
C2 C 0.93336(16) 0.9398(8) 0.28771(17) 0.0444(12) Uani 1 1 d .
C11 C 0.94174(19) 1.1333(8) 0.27082(18) 0.0477(13) Uani 1 1 d .
H11 H 0.9722 1.1768 0.2763 0.057 Uiso 1 1 calc R
C18 C 1.13440(16) 0.8766(7) 0.36624(18) 0.0418(11) Uani 1 1 d .
H18 H 1.1387 0.7428 0.3562 0.050 Uiso 1 1 calc R
C20 C 0.96665(14) 0.5139(7) 0.37279(17) 0.0357(10) Uani 1 1 d .
H20 H 0.9721 0.4261 0.3473 0.043 Uiso 1 1 calc R
C16 C 1.16549(18) 1.1872(9) 0.40326(18) 0.0497(13) Uani 1 1 d .
C25 C 0.83765(16) 0.2326(7) 0.43228(18) 0.0403(11) Uani 1 1 d .
C17 C 1.17136(17) 0.9930(9) 0.38892(18) 0.0492(13) Uani 1 1 d .
H17 H 1.2010 0.9395 0.3947 0.059 Uiso 1 1 calc R
C21 C 0.95912(14) 0.4229(7) 0.41941(17) 0.0366(10) Uani 1 1 d .
H21 H 0.9581 0.5182 0.4479 0.044 Uiso 1 1 calc R
O3 O 0.98085(12) 0.2344(6) 0.43543(14) 0.0564(10) Uani 1 1 d .
C9 C 0.86361(19) 1.1937(9) 0.23975(19) 0.0499(13) Uani 1 1 d .
C4 C 0.85163(18) 1.0084(9) 0.25383(18) 0.0490(13) Uani 1 1 d .
C24 C 0.90837(18) -0.0959(8) 0.4791(2) 0.0496(13) Uani 1 1 d .
H24A H 0.9405 -0.1195 0.4963 0.074 Uiso 1 1 calc R
H24B H 0.8993 -0.1744 0.4470 0.074 Uiso 1 1 calc R
H24C H 0.8901 -0.1368 0.5021 0.074 Uiso 1 1 calc R
C10 C 0.9071(2) 1.2603(9) 0.2467(2) 0.0587(15) Uani 1 1 d .
H10 H 0.9131 1.3899 0.2353 0.070 Uiso 1 1 calc R
C22 C 0.93159(16) 0.2374(7) 0.41605(19) 0.0408(11) Uani 1 1 d .
H22 H 0.9189 0.1820 0.3804 0.049 Uiso 1 1 calc R
C6 C 0.7748(2) 1.0660(12) 0.2200(2) 0.074(2) Uani 1 1 d .
H6 H 0.7443 1.0218 0.2128 0.089 Uiso 1 1 calc R
C15 C 1.12280(19) 1.2655(9) 0.39554(19) 0.0518(13) Uani 1 1 d .
H15 H 1.1191 1.3998 0.4056 0.062 Uiso 1 1 calc R
C26 C 0.83189(18) 0.4530(9) 0.4161(2) 0.0648(16) Uani 1 1 d .
H26A H 0.8000 0.4796 0.3984 0.097 Uiso 1 1 calc R
H26B H 0.8505 0.4827 0.3927 0.097 Uiso 1 1 calc R
H26C H 0.8414 0.5384 0.4470 0.097 Uiso 1 1 calc R
C8 C 0.8251(2) 1.3318(11) 0.2134(2) 0.0718(19) Uani 1 1 d .
H8 H 0.8307 1.4640 0.2033 0.086 Uiso 1 1 calc R
C5 C 0.80861(19) 0.9364(11) 0.2445(2) 0.0666(17) Uani 1 1 d .
H5 H 0.8024 0.8047 0.2544 0.080 Uiso 1 1 calc R
C7 C 0.7832(2) 1.2622(12) 0.2049(2) 0.0703(19) Uani 1 1 d .
H7 H 0.7584 1.3459 0.1884 0.084 Uiso 1 1 calc R
C28 C 0.81030(17) 0.1952(10) 0.4715(2) 0.0607(16) Uani 1 1 d .
H28A H 0.8223 0.2794 0.5022 0.091 Uiso 1 1 calc R
H28B H 0.8128 0.0534 0.4818 0.091 Uiso 1 1 calc R
H28C H 0.7784 0.2290 0.4557 0.091 Uiso 1 1 calc R
C27 C 0.81879(19) 0.0977(10) 0.3847(2) 0.0641(16) Uani 1 1 d .
H27A H 0.7866 0.1277 0.3695 0.096 Uiso 1 1 calc R
H27B H 0.8223 -0.0437 0.3953 0.096 Uiso 1 1 calc R
H27C H 0.8354 0.1230 0.3590 0.096 Uiso 1 1 calc R
C12 C 1.05194(15) 0.8217(7) 0.33404(17) 0.0352(10) Uani 1 1 d .

loop_
_atom_site_aniso_label
_atom_site_aniso_U_11
_atom_site_aniso_U_22
_atom_site_aniso_U_33
_atom_site_aniso_U_23
_atom_site_aniso_U_13
_atom_site_aniso_U_12
Br1 0.0702(4) 0.0969(6) 0.0528(4) -0.0155(3) 0.0085(3) -0.0273(4)
Si1 0.0397(7) 0.0326(7) 0.0315(6) -0.0010(5) 0.0093(5) -0.0080(6)
O2 0.0442(19) 0.039(2) 0.052(2) -0.0005(16) 0.0229(16) 0.0044(15)
O1 0.0365(17) 0.0378(18) 0.0461(18) 0.0075(14) 0.0201(14) 0.0050(14)
C23 0.048(3) 0.050(3) 0.033(2) -0.003(2) 0.007(2) -0.011(2)
C13 0.044(3) 0.038(3) 0.031(2) 0.008(2) 0.020(2) 0.004(2)
C14 0.052(3) 0.042(3) 0.041(3) 0.004(2) 0.022(2) 0.006(2)
C19 0.027(2) 0.037(3) 0.031(2) -0.0003(18) 0.0108(17) -0.0002(18)
C3 0.056(3) 0.077(4) 0.033(3) 0.002(3) 0.014(2) 0.010(3)
C1 0.035(2) 0.043(3) 0.032(2) 0.002(2) 0.0122(19) 0.006(2)
C2 0.044(3) 0.067(4) 0.027(2) -0.007(2) 0.017(2) 0.004(3)
C11 0.061(3) 0.049(3) 0.032(2) 0.004(2) 0.011(2) 0.009(3)
C18 0.050(3) 0.040(3) 0.040(3) 0.012(2) 0.021(2) 0.007(2)
C20 0.028(2) 0.047(3) 0.035(2) -0.003(2) 0.0135(18) -0.001(2)
C16 0.054(3) 0.063(4) 0.033(2) -0.001(2) 0.014(2) -0.005(3)
C25 0.041(3) 0.039(3) 0.039(3) -0.003(2) 0.009(2) -0.011(2)
C17 0.043(3) 0.065(4) 0.042(3) 0.007(3) 0.015(2) 0.001(3)
C21 0.034(2) 0.042(3) 0.034(2) 0.001(2) 0.0100(19) 0.002(2)
O3 0.047(2) 0.058(2) 0.068(2) 0.0196(19) 0.0225(18) 0.0141(18)
C9 0.060(3) 0.062(4) 0.038(3) -0.012(2) 0.030(2) -0.012(3)
C4 0.055(3) 0.065(4) 0.031(2) -0.007(2) 0.020(2) -0.008(3)
C24 0.054(3) 0.040(3) 0.058(3) 0.004(2) 0.020(3) -0.004(2)
C10 0.083(4) 0.055(3) 0.039(3) 0.001(3) 0.019(3) 0.001(3)
C22 0.047(3) 0.032(3) 0.045(3) -0.004(2) 0.015(2) -0.004(2)
C6 0.067(4) 0.114(6) 0.045(3) 0.017(4) 0.018(3) 0.042(4)
C15 0.069(4) 0.048(3) 0.042(3) -0.008(2) 0.019(3) -0.006(3)
C26 0.045(3) 0.054(4) 0.085(4) 0.012(3) 0.001(3) -0.005(3)
C8 0.061(4) 0.114(6) 0.038(3) 0.011(3) 0.011(3) 0.026(4)
C5 0.058(4) 0.091(5) 0.054(3) 0.007(3) 0.020(3) 0.000(3)
C7 0.057(4) 0.117(6) 0.040(3) 0.019(3) 0.018(3) 0.040(4)
C28 0.040(3) 0.084(4) 0.059(3) -0.008(3) 0.016(3) -0.015(3)
C27 0.058(3) 0.083(4) 0.044(3) -0.019(3) 0.001(3) -0.021(3)
C12 0.039(2) 0.039(3) 0.034(2) 0.012(2) 0.0201(19) 0.005(2)

loop_
_atom_type_symbol
_atom_type_description
_atom_type_scat_dispersion_real
_atom_type_scat_dispersion_imag
_atom_type_scat_source
C C 0.0033 0.0016 'International Tables Vol C Tables 4.2.6.8 and 6.1.1.4'
H H 0.0000 0.0000 'International Tables Vol C Tables 4.2.6.8 and 6.1.1.4'
O O 0.0106 0.0060 'International Tables Vol C Tables 4.2.6.8 and 6.1.1.4'
Si Si 0.0817 0.0704 'International Tables Vol C Tables 4.2.6.8 and 6.1.1.4'
Br Br -0.2901 2.4595 'International Tables Vol C Tables 4.2.6.8 and 6.1.1.4'

loop_
_geom_angle_atom_site_label_1
_geom_angle_atom_site_label_2
_geom_angle_atom_site_label_3
_geom_angle
C24 Si1 C23 109.7(2)
C24 Si1 C22 107.1(2)
C23 Si1 C22 108.6(2)
C24 Si1 C25 111.8(2)
C23 Si1 C25 111.7(2)
C22 Si1 C25 107.8(2)
C12 O1 C1 117.1(4)
Si1 C23 H23A 109.5
Si1 C23 H23B 109.5
H23A C23 H23B 109.5
Si1 C23 H23C 109.5
H23A C23 H23C 109.5
H23B C23 H23C 109.5
C18 C13 C14 118.3(5)
C18 C13 C12 119.1(4)
C14 C13 C12 122.5(4)
C15 C14 C13 120.2(5)
C15 C14 H14 119.9
C13 C14 H14 119.9
C20 C19 C1 124.6(4)
C20 C19 H19 117.7
C1 C19 H19 117.7
C2 C3 C4 118.7(5)
C2 C3 H3 120.6
C4 C3 H3 120.6
O1 C1 C19 108.6(3)
O1 C1 C2 106.2(4)
C19 C1 C2 113.8(4)
O1 C1 H1 109.4
C19 C1 H1 109.4
C2 C1 H1 109.4
C3 C2 C11 120.9(5)
C3 C2 C1 117.5(5)
C11 C2 C1 121.6(4)
C10 C11 C2 121.8(5)
C10 C11 H11 119.1
C2 C11 H11 119.1
C17 C18 C13 120.8(5)
C17 C18 H18 119.6
C13 C18 H18 119.6
C19 C20 C21 124.8(4)
C19 C20 H20 117.6
C21 C20 H20 117.6
C15 C16 C17 120.5(5)
C15 C16 Br1 119.2(4)
C17 C16 Br1 120.2(4)
C26 C25 C28 107.9(5)
C26 C25 C27 109.8(5)
C28 C25 C27 108.8(4)
C26 C25 Si1 110.4(3)
C28 C25 Si1 109.3(3)
C27 C25 Si1 110.7(4)
C18 C17 C16 119.9(5)
C18 C17 H17 120.0
C16 C17 H17 120.0
O3 C21 C20 116.7(4)
O3 C21 C22 60.0(3)
C20 C21 C22 120.8(4)
O3 C21 H21 115.9
C20 C21 H21 115.9
C22 C21 H21 115.9
C21 O3 C22 61.9(3)
C4 C9 C10 125.4(6)
C4 C9 C8 116.2(5)
C10 C9 C8 118.4(5)
C5 C4 C9 125.9(6)
C5 C4 C3 118.5(5)
C9 C4 C3 115.5(5)
Si1 C24 H24A 109.5
Si1 C24 H24B 109.5
H24A C24 H24B 109.5
Si1 C24 H24C 109.5
H24A C24 H24C 109.5
H24B C24 H24C 109.5
C11 C10 C9 117.7(6)
C11 C10 H10 121.2
C9 C10 H10 121.2
O3 C22 C21 58.1(3)
O3 C22 Si1 116.6(3)
C21 C22 Si1 123.1(3)
O3 C22 H22 115.5
C21 C22 H22 115.5
Si1 C22 H22 115.5
C5 C6 C7 123.0(7)
C5 C6 H6 118.5
C7 C6 H6 118.5
C16 C15 C14 120.2(5)
C16 C15 H15 119.9
C14 C15 H15 119.9
C25 C26 H26A 109.5
C25 C26 H26B 109.5
H26A C26 H26B 109.5
C25 C26 H26C 109.5
H26A C26 H26C 109.5
H26B C26 H26C 109.5
C7 C8 C9 117.7(6)
C7 C8 H8 121.1
C9 C8 H8 121.1
C4 C5 C6 115.8(7)
C4 C5 H5 122.1
C6 C5 H5 122.1
C8 C7 C6 121.3(6)
C8 C7 H7 119.4
C6 C7 H7 119.4
C25 C28 H28A 109.5
C25 C28 H28B 109.5
H28A C28 H28B 109.5
C25 C28 H28C 109.5
H28A C28 H28C 109.5
H28B C28 H28C 109.5
C25 C27 H27A 109.5
C25 C27 H27B 109.5
H27A C27 H27B 109.5
C25 C27 H27C 109.5
H27A C27 H27C 109.5
H27B C27 H27C 109.5
O2 C12 O1 122.9(4)
O2 C12 C13 125.5(4)
O1 C12 C13 111.6(4)

loop_
_geom_bond_atom_site_label_1
_geom_bond_atom_site_label_2
_geom_bond_distance
Br1 C16 1.882(5)
Si1 C24 1.849(5)
Si1 C23 1.859(5)
Si1 C22 1.870(5)
Si1 C25 1.887(5)
O2 C12 1.218(5)
O1 C12 1.346(5)
O1 C1 1.434(5)
C23 H23A 0.9800
C23 H23B 0.9800
C23 H23C 0.9800
C13 C18 1.395(6)
C13 C14 1.401(6)
C13 C12 1.468(7)
C14 C15 1.378(7)
C14 H14 0.9500
C19 C20 1.307(6)
C19 C1 1.504(6)
C19 H19 0.9500
C3 C2 1.349(7)
C3 C4 1.516(8)
C3 H3 0.9500
C1 C2 1.528(7)
C1 H1 1.0000
C2 C11 1.412(7)
C11 C10 1.373(7)
C11 H11 0.9500
C18 C17 1.371(7)
C18 H18 0.9500
C20 C21 1.464(6)
C20 H20 0.9500
C16 C15 1.373(8)
C16 C17 1.374(8)
C25 C26 1.526(7)
C25 C28 1.538(7)
C25 C27 1.538(7)
C17 H17 0.9500
C21 O3 1.430(6)
C21 C22 1.485(6)
C21 H21 1.0000
O3 C22 1.459(6)
C9 C4 1.369(7)
C9 C10 1.372(8)
C9 C8 1.511(8)
C4 C5 1.363(8)
C24 H24A 0.9800
C24 H24B 0.9800
C24 H24C 0.9800
C10 H10 0.9500
C22 H22 1.0000
C6 C5 1.371(8)
C6 C7 1.411(10)
C6 H6 0.9500
C15 H15 0.9500
C26 H26A 0.9800
C26 H26B 0.9800
C26 H26C 0.9800
C8 C7 1.328(9)
C8 H8 0.9500
C5 H5 0.9500
C7 H7 0.9500
C28 H28A 0.9800
C28 H28B 0.9800
C28 H28C 0.9800
C27 H27A 0.9800
C27 H27B 0.9800
C27 H27C 0.9800
